data_7013409
loop_
_publ_author_name
'Blower, Philip J.'
'Castle, Thomas C.'
'Cowley, Andrew R.'
'Dilworth, Jonathan R.'
'Donnelly, Paul S.'
'Labisbal, Elena'
'Sowrey, Frank E.'
'Teat, Simon J.'
'Went, Michael J.'

_publ_section_title
;
 Structural trends in copper(II) bis(thiosemicarbazone) radiopharmaceuticals
;
_journal_coden_ASTM DTARAF
_journal_issue 23
_journal_name_full 'Dalton Transactions'
_journal_page_first 4416
_journal_page_last 4425
_journal_paper_doi 10.1039/b307499d
_journal_year 2003
_chemical_formula_sum 'C7 H12 Cu N6 S2'
_chemical_formula_weight 307.89
_space_group_IT_number 15
_symmetry_cell_setting monoclinic
_symmetry_space_group_name_Hall '-C 2yc'
_symmetry_space_group_name_H-M 'C 1 2/c 1'
_atom_sites_solution_hydrogens geom
_atom_sites_solution_primary direct
_atom_sites_solution_secondary difmap
_audit_creation_method SHELXL-97
_cell_angle_alpha 90.00
_cell_angle_beta 102.930(6)
_cell_angle_gamma 90.00
_cell_formula_units_Z 8
_cell_length_a 17.878(7)
_cell_length_b 16.856(6)
_cell_length_c 7.978(3)
_cell_measurement_reflns_used 5783
_cell_measurement_temperature 150(2)
_cell_measurement_theta_max 58.28
_cell_measurement_theta_min 4.54
_cell_volume 2343.2(15)
_computing_cell_refinement 'Bruker AXS SAINT v6.02a'
_computing_data_collection 'Bruker AXS SMART'
_computing_data_reduction 'Bruker AXS SAINT'
_computing_molecular_graphics 'Bruker AXS SHELXTL'
_computing_publication_material 'SHELXTL and local programs'
_computing_structure_refinement 'Bruker AXS SHELXTL'
_computing_structure_solution 'Bruker AXS SHELXTL'
_diffrn_ambient_temperature 150(2)
_diffrn_measured_fraction_theta_full 0.996
_diffrn_measured_fraction_theta_max 0.996
_diffrn_measurement_device_type 'Bruker AXS SMART CCD diffractometer'
_diffrn_measurement_method '\w rotation with narrow frames'
_diffrn_radiation_monochromator 'Silicon 111'
_diffrn_radiation_source 'Daresbury SRS Station 9.8'
_diffrn_radiation_type Synchrotron
_diffrn_radiation_wavelength 0.6904
_diffrn_reflns_av_R_equivalents 0.0564
_diffrn_reflns_av_sigmaI/netI 0.0494
_diffrn_reflns_limit_h_max 21
_diffrn_reflns_limit_h_min -21
_diffrn_reflns_limit_k_max 20
_diffrn_reflns_limit_k_min -20
_diffrn_reflns_limit_l_max 9
_diffrn_reflns_limit_l_min -9
_diffrn_reflns_number 9121
_diffrn_reflns_theta_full 25.00
_diffrn_reflns_theta_max 25.00
_diffrn_reflns_theta_min 2.27
_diffrn_standards_decay_% 10
_diffrn_standards_number 0
_exptl_absorpt_coefficient_mu 2.202
_exptl_absorpt_correction_T_max 0.98
_exptl_absorpt_correction_T_min 0.76
_exptl_absorpt_correction_type multi-scan
_exptl_crystal_colour yellow
_exptl_crystal_density_diffrn 1.745
_exptl_crystal_density_method 'not measured'
_exptl_crystal_description plate
_exptl_crystal_F_000 1256
_exptl_crystal_size_max 0.12
_exptl_crystal_size_mid 0.06
_exptl_crystal_size_min 0.01
_refine_diff_density_max 0.989
_refine_diff_density_min -0.970
_refine_diff_density_rms 0.126
_refine_ls_extinction_method none
_refine_ls_goodness_of_fit_ref 0.979
_refine_ls_hydrogen_treatment riding
_refine_ls_matrix_type full
_refine_ls_number_parameters 147
_refine_ls_number_reflns 2248
_refine_ls_number_restraints 93
_refine_ls_restrained_S_all 0.960
_refine_ls_R_factor_all 0.0645
_refine_ls_R_factor_gt 0.0491
_refine_ls_shift/su_max 0.000
_refine_ls_shift/su_mean 0.000
_refine_ls_structure_factor_coef Fsqd
_refine_ls_weighting_details 'calc w=1/[\s^2^(Fo^2^)+(0.0712P)^2^+0.0000P] where P=(Fo^2^+2Fc^2^)/3'
_refine_ls_weighting_scheme calc
_refine_ls_wR_factor_gt 0.1143
_refine_ls_wR_factor_ref 0.1192
_reflns_number_gt 1694
_reflns_number_total 2248
_reflns_threshold_expression >2sigma(I)
_cod_data_source_file b307499d.txt
_cod_data_source_block kent6
_cod_depositor_comments
;
 Updated bibliographic information.

 Antanas Vaitkus,
 2019-10-04
;
_cod_original_sg_symbol_H-M C2/c
_cod_database_code 7013409

loop_
_symmetry_equiv_pos_as_xyz
'x, y, z'
'-x, y, -z+1/2'
'x+1/2, y+1/2, z'
'-x+1/2, y+1/2, -z+1/2'
'-x, -y, -z'
'x, -y, z-1/2'
'-x+1/2, -y+1/2, -z'
'x+1/2, -y+1/2, z-1/2'

loop_
_atom_site_label
_atom_site_type_symbol
_atom_site_fract_x
_atom_site_fract_y
_atom_site_fract_z
_atom_site_U_iso_or_equiv
_atom_site_adp_type
_atom_site_occupancy
_atom_site_symmetry_multiplicity
_atom_site_calc_flag
_atom_site_refinement_flags
_atom_site_disorder_assembly
_atom_site_disorder_group
Cu Cu 0.27233(3) 0.16903(3) 0.83771(6) 0.02548(19) Uani 1 1 d U . .
S1 S 0.19093(7) 0.21245(8) 0.60078(14) 0.0331(3) Uani 1 1 d U . .
S2 S 0.39171(6) 0.16964(8) 0.79150(14) 0.0317(3) Uani 1 1 d U . .
C1 C 0.1290(3) 0.0983(3) 1.1690(6) 0.0395(13) Uani 1 1 d . . .
H1A H 0.1485 0.0996 1.2953 0.047 Uiso 1 1 calc R . .
H1B H 0.0867 0.1373 1.1386 0.047 Uiso 1 1 calc R . .
C1A C 0.0993(4) 0.0171(5) 1.1153(9) 0.073(2) Uani 1 1 d . . .
H1A1 H 0.0814 0.0154 0.9899 0.110 Uiso 1 1 calc R . .
H1A2 H 0.0565 0.0046 1.1692 0.110 Uiso 1 1 calc R . .
H1A3 H 0.1404 -0.0218 1.1515 0.110 Uiso 1 1 calc R . .
C2 C 0.2988(3) 0.0593(4) 1.3286(7) 0.0527(16) Uani 1 1 d . . .
H2A H 0.3447 0.0278 1.3278 0.079 Uiso 1 1 calc R . .
H2B H 0.2575 0.0243 1.3463 0.079 Uiso 1 1 calc R . .
H2C H 0.3104 0.0983 1.4220 0.079 Uiso 1 1 calc R . .
C11 C 0.1920(3) 0.1203(3) 1.0821(6) 0.0300(10) Uani 1 1 d U . .
N11 N 0.1797(2) 0.1516(2) 0.9278(5) 0.0281(8) Uani 1 1 d U . .
N12 N 0.1069(2) 0.1665(2) 0.8333(5) 0.0276(8) Uani 1 1 d U . .
C12 C 0.1082(3) 0.1924(3) 0.6767(6) 0.0270(10) Uani 1 1 d U . .
N13 N 0.0414(2) 0.2026(3) 0.5658(5) 0.0357(10) Uani 1 1 d U . .
H13A H -0.0018 0.1922 0.5971 0.043 Uiso 1 1 calc R . .
H13B H 0.0403 0.2197 0.4611 0.043 Uiso 1 1 calc R . .
C21 C 0.2735(3) 0.1021(3) 1.1580(6) 0.0347(11) Uani 1 1 d U . .
N21 N 0.3203(2) 0.1212(2) 1.0620(5) 0.0292(8) Uani 1 1 d U . .
N22 N 0.3974(2) 0.1046(2) 1.1115(5) 0.0320(9) Uani 1 1 d U . .
C22 C 0.4337(3) 0.1235(3) 0.9885(5) 0.0283(10) Uani 1 1 d U . .
N23 N 0.5082(2) 0.1069(2) 1.0177(5) 0.0349(10) Uani 1 1 d U . .
H23A H 0.5313 0.0843 1.1151 0.042 Uiso 1 1 calc R . .
H23B H 0.5344 0.1184 0.9398 0.042 Uiso 1 1 calc R . .

loop_
_atom_site_aniso_label
_atom_site_aniso_U_11
_atom_site_aniso_U_22
_atom_site_aniso_U_33
_atom_site_aniso_U_23
_atom_site_aniso_U_13
_atom_site_aniso_U_12
Cu 0.0213(3) 0.0478(4) 0.0083(3) 0.0016(2) 0.00538(19) -0.0013(3)
S1 0.0232(6) 0.0638(8) 0.0131(5) 0.0102(5) 0.0059(4) -0.0024(6)
S2 0.0227(6) 0.0618(8) 0.0115(5) 0.0044(5) 0.0057(4) -0.0005(6)
C1 0.028(3) 0.072(4) 0.021(2) 0.011(2) 0.012(2) 0.001(2)
C1A 0.073(5) 0.111(6) 0.041(4) 0.003(4) 0.025(4) -0.028(4)
C2 0.033(3) 0.102(5) 0.024(3) 0.022(3) 0.007(2) 0.001(3)
C11 0.027(2) 0.051(3) 0.014(2) 0.0048(19) 0.0078(18) 0.001(2)
N11 0.0226(18) 0.046(2) 0.0168(18) 0.0028(15) 0.0073(15) 0.0016(16)
N12 0.0240(18) 0.043(2) 0.0166(18) 0.0031(16) 0.0068(14) 0.0030(17)
C12 0.024(2) 0.040(3) 0.019(2) 0.0023(18) 0.0098(18) 0.0002(18)
N13 0.022(2) 0.068(3) 0.017(2) 0.0122(19) 0.0059(16) 0.0003(19)
C21 0.028(2) 0.060(3) 0.018(2) 0.006(2) 0.0068(18) 0.002(2)
N21 0.027(2) 0.049(2) 0.0130(17) 0.0016(16) 0.0068(15) -0.0026(17)
N22 0.023(2) 0.056(2) 0.0159(18) 0.0049(17) 0.0040(15) 0.0003(17)
C22 0.023(2) 0.049(3) 0.012(2) -0.0022(19) 0.0020(17) -0.003(2)
N23 0.026(2) 0.067(3) 0.0134(19) 0.0064(18) 0.0068(16) -0.0017(19)

loop_
_atom_type_symbol
_atom_type_description
_atom_type_scat_dispersion_real
_atom_type_scat_dispersion_imag
_atom_type_scat_source
C C 0.0033 0.0016 'International Tables Vol C Tables 4.2.6.8 and 6.1.1.4'
H H 0.0000 0.0000 'International Tables Vol C Tables 4.2.6.8 and 6.1.1.4'
N N 0.0061 0.0033 'International Tables Vol C Tables 4.2.6.8 and 6.1.1.4'
S S 0.1246 0.1234 'International Tables Vol C Tables 4.2.6.8 and 6.1.1.4'
Cu Cu 0.3201 1.2651 'International Tables Vol C Tables 4.2.6.8 and 6.1.1.4'

loop_
_geom_angle_atom_site_label_1
_geom_angle_atom_site_label_2
_geom_angle_atom_site_label_3
_geom_angle
_geom_angle_site_symmetry_1
_geom_angle_site_symmetry_3
_geom_angle_publ_flag
N11 Cu N21 80.72(15) . . ?
N11 Cu S1 85.20(12) . . ?
N21 Cu S1 165.60(12) . . ?
N11 Cu S2 165.52(11) . . ?
N21 Cu S2 85.08(11) . . ?
S1 Cu S2 108.81(5) . . ?
C12 S1 Cu 94.87(16) . . ?
C22 S2 Cu 94.74(15) . . ?
C1A C1 C11 110.5(5) . . ?
C1A C1 H1A 109.5 . . ?
C11 C1 H1A 109.5 . . ?
C1A C1 H1B 109.5 . . ?
C11 C1 H1B 109.5 . . ?
H1A C1 H1B 108.1 . . ?
C1 C1A H1A1 109.5 . . ?
C1 C1A H1A2 109.5 . . ?
H1A1 C1A H1A2 109.5 . . ?
C1 C1A H1A3 109.5 . . ?
H1A1 C1A H1A3 109.5 . . ?
H1A2 C1A H1A3 109.5 . . ?
C21 C2 H2A 109.5 . . ?
C21 C2 H2B 109.5 . . ?
H2A C2 H2B 109.5 . . ?
C21 C2 H2C 109.5 . . ?
H2A C2 H2C 109.5 . . ?
H2B C2 H2C 109.5 . . ?
N11 C11 C21 114.2(4) . . ?
N11 C11 C1 123.3(4) . . ?
C21 C11 C1 122.3(4) . . ?
C11 N11 N12 121.8(4) . . ?
C11 N11 Cu 115.2(3) . . ?
N12 N11 Cu 122.9(3) . . ?
C12 N12 N11 111.3(4) . . ?
N13 C12 N12 117.8(4) . . ?
N13 C12 S1 116.6(3) . . ?
N12 C12 S1 125.6(4) . . ?
C12 N13 H13A 120.0 . . ?
C12 N13 H13B 120.0 . . ?
H13A N13 H13B 120.0 . . ?
N21 C21 C11 114.5(4) . . ?
N21 C21 C2 123.1(5) . . ?
C11 C21 C2 122.2(4) . . ?
C21 N21 N22 121.2(4) . . ?
C21 N21 Cu 115.4(3) . . ?
N22 N21 Cu 123.2(3) . . ?
C22 N22 N21 111.3(4) . . ?
N23 C22 N22 117.1(4) . . ?
N23 C22 S2 117.4(3) . . ?
N22 C22 S2 125.5(4) . . ?
C22 N23 H23A 120.0 . . ?
C22 N23 H23B 120.0 . . ?
H23A N23 H23B 120.0 . . ?

loop_
_geom_bond_atom_site_label_1
_geom_bond_atom_site_label_2
_geom_bond_distance
_geom_bond_site_symmetry_2
_geom_bond_publ_flag
Cu N11 1.969(4) . ?
Cu N21 1.975(4) . ?
Cu S1 2.2350(14) . ?
Cu S2 2.2458(15) . ?
S1 C12 1.753(5) . ?
S2 C22 1.764(5) . ?
C1 C1A 1.495(9) . ?
C1 C11 1.496(6) . ?
C1 H1A 0.9900 . ?
C1 H1B 0.9900 . ?
C1A H1A1 0.9800 . ?
C1A H1A2 0.9800 . ?
C1A H1A3 0.9800 . ?
C2 C21 1.517(7) . ?
C2 H2A 0.9800 . ?
C2 H2B 0.9800 . ?
C2 H2C 0.9800 . ?
C11 N11 1.312(6) . ?
C11 C21 1.480(7) . ?
N11 N12 1.374(5) . ?
N12 C12 1.329(6) . ?
C12 N13 1.329(6) . ?
N13 H13A 0.8800 . ?
N13 H13B 0.8800 . ?
C21 N21 1.295(6) . ?
N21 N22 1.373(5) . ?
N22 C22 1.331(6) . ?
C22 N23 1.329(6) . ?
N23 H23A 0.8800 . ?
N23 H23B 0.8800 . ?

loop_
_geom_torsion_atom_site_label_1
_geom_torsion_atom_site_label_2
_geom_torsion_atom_site_label_3
_geom_torsion_atom_site_label_4
_geom_torsion
_geom_torsion_site_symmetry_1
_geom_torsion_site_symmetry_2
_geom_torsion_site_symmetry_3
_geom_torsion_site_symmetry_4
_geom_torsion_publ_flag
N11 Cu S1 C12 -2.70(19) . . . . ?
N21 Cu S1 C12 9.2(5) . . . . ?
S2 Cu S1 C12 173.54(16) . . . . ?
N11 Cu S2 C22 -9.2(5) . . . . ?
N21 Cu S2 C22 2.09(19) . . . . ?
S1 Cu S2 C22 -174.04(16) . . . . ?
C1A C1 C11 N11 85.0(6) . . . . ?
C1A C1 C11 C21 -89.6(6) . . . . ?
C21 C11 N11 N12 174.9(4) . . . . ?
C1 C11 N11 N12 0.0(7) . . . . ?
C21 C11 N11 Cu -1.5(5) . . . . ?
C1 C11 N11 Cu -176.5(4) . . . . ?
N21 Cu N11 C11 1.0(3) . . . . ?
S1 Cu N11 C11 178.0(3) . . . . ?
S2 Cu N11 C11 12.4(7) . . . . ?
N21 Cu N11 N12 -175.4(4) . . . . ?
S1 Cu N11 N12 1.6(3) . . . . ?
S2 Cu N11 N12 -164.0(3) . . . . ?
C11 N11 N12 C12 -175.3(4) . . . . ?
Cu N11 N12 C12 0.9(5) . . . . ?
N11 N12 C12 N13 174.2(4) . . . . ?
N11 N12 C12 S1 -4.2(6) . . . . ?
Cu S1 C12 N13 -173.6(4) . . . . ?
Cu S1 C12 N12 4.8(4) . . . . ?
N11 C11 C21 N21 1.3(7) . . . . ?
C1 C11 C21 N21 176.3(5) . . . . ?
N11 C11 C21 C2 -174.7(5) . . . . ?
C1 C11 C21 C2 0.4(8) . . . . ?
C11 C21 N21 N22 -177.0(4) . . . . ?
C2 C21 N21 N22 -1.0(8) . . . . ?
C11 C21 N21 Cu -0.5(6) . . . . ?
C2 C21 N21 Cu 175.4(4) . . . . ?
N11 Cu N21 C21 -0.2(4) . . . . ?
S1 Cu N21 C21 -12.3(8) . . . . ?
S2 Cu N21 C21 -177.4(4) . . . . ?
N11 Cu N21 N22 176.2(4) . . . . ?
S1 Cu N21 N22 164.1(3) . . . . ?
S2 Cu N21 N22 -1.0(3) . . . . ?
C21 N21 N22 C22 175.0(5) . . . . ?
Cu N21 N22 C22 -1.2(6) . . . . ?
N21 N22 C22 N23 -177.0(4) . . . . ?
N21 N22 C22 S2 3.8(6) . . . . ?
Cu S2 C22 N23 176.8(4) . . . . ?
Cu S2 C22 N22 -4.0(5) . . . . ?
